data_4349388
loop_
_publ_author_name
'Sadikin, Yolanda'
'Schouwink, Pascal'
'Brighi, Matteo'
'\/Lodziana, Zbigniew'
'\<Cern\'y, Radovan'

_publ_section_title
;
 Modified Anion Packing of Na<sub>2</sub>B<sub>12</sub>H<sub>12</sub> in
 Close to Room Temperature Superionic Conductors.
;
_journal_issue 9
_journal_name_full 'Inorganic chemistry'
_journal_page_first 5006
_journal_page_last 5016
_journal_paper_doi 10.1021/acs.inorgchem.7b00013
_journal_volume 56
_journal_year 2017
_chemical_formula_sum 'B24 H24 Na4'
_chemical_formula_weight 375.59
_chemical_name_mineral ?c3-Na2B12H12?
_space_group_IT_number 202
_space_group_name_Hall '-F 2 2 3'
_space_group_name_H-M_alt 'F m -3'
_symmetry_cell_setting cubic
_symmetry_space_group_name_H-M 'F m -3'
_cell_angle_alpha 90
_cell_angle_beta 90
_cell_angle_gamma 90
_cell_formula_units_Z 2
_cell_length_a 10.528747
_cell_length_b 10.528747
_cell_length_c 10.528747
_cell_measurement_temperature 790
_cell_volume 1167.159
_diffrn_ambient_temperature 790
_diffrn_detector_type Pilatus
_diffrn_measurement_device_type 'one-axis goniometer'
_pd_meas_2theta_range_inc 0.00376
_pd_meas_2theta_range_max 26
_pd_meas_2theta_range_min 3.599
_pd_meas_number_of_points 5958
_pd_meas_scan_method fixed
_pd_proc_2theta_range_inc 0.004
_pd_proc_2theta_range_max 26
_pd_proc_2theta_range_min 3.599
_pd_proc_ls_background_function 'Chebychev polynomial'
_pd_proc_ls_profile_function TCHZ
_pd_proc_ls_prof_R_factor 0.20
_pd_proc_ls_prof_wR_expected 0.03
_pd_proc_ls_prof_wR_factor 0.26
_pd_spec_mounting ' capillary'
_pd_spec_mount_mode transmission
_pd_spec_shape cylinder
_refine_ls_goodness_of_fit_all 10.
_refine_ls_hydrogen_treatment refxyz
_refine_ls_number_parameters 101
_refine_ls_R_I_factor 0.04
_cod_data_source_file c3-Na2(B12H12)_Rietveld_790K.cif
_cod_data_source_block c3-Na2(B12H12)
_cod_original_cell_volume 1167.15913
_cod_original_sg_symbol_H-M Fm-3
_cod_original_formula_sum 'B24  H24 Na4'
_cod_database_code 4349388

loop_
_symmetry_equiv_pos_as_xyz
'x, y, z '
'-x, -y, z '
'-x, y, -z '
'-x, y, z '
'-y, -z, -x '
'-y, -z, x '
'-y, z, -x '
'-y, z, x '
'-z, -x, -y '
'-z, -x, y '
'-z, x, -y '
'-z, x, y '
'z, -x, -y '
'z, -x, y '
'z, x, -y '
'z, x, y '
'y, -z, -x '
'y, -z, x '
'y, z, -x '
'y, z, x '
'x, -y, -z '
'x, -y, z '
'x, y, -z '
'-x, -y, -z '
'x+1/2, y+1/2, z '
'-x+1/2, -y+1/2, z '
'-x+1/2, y+1/2, -z '
'-x+1/2, y+1/2, z '
'-y+1/2, -z+1/2, -x '
'-y+1/2, -z+1/2, x '
'-y+1/2, z+1/2, -x '
'-y+1/2, z+1/2, x '
'-z+1/2, -x+1/2, -y '
'-z+1/2, -x+1/2, y '
'-z+1/2, x+1/2, -y '
'-z+1/2, x+1/2, y '
'z+1/2, -x+1/2, -y '
'z+1/2, -x+1/2, y '
'z+1/2, x+1/2, -y '
'z+1/2, x+1/2, y '
'y+1/2, -z+1/2, -x '
'y+1/2, -z+1/2, x '
'y+1/2, z+1/2, -x '
'y+1/2, z+1/2, x '
'x+1/2, -y+1/2, -z '
'x+1/2, -y+1/2, z '
'x+1/2, y+1/2, -z '
'-x+1/2, -y+1/2, -z '
'x+1/2, y, z+1/2 '
'-x+1/2, -y, z+1/2 '
'-x+1/2, y, -z+1/2 '
'-x+1/2, y, z+1/2 '
'-y+1/2, -z, -x+1/2 '
'-y+1/2, -z, x+1/2 '
'-y+1/2, z, -x+1/2 '
'-y+1/2, z, x+1/2 '
'-z+1/2, -x, -y+1/2 '
'-z+1/2, -x, y+1/2 '
'-z+1/2, x, -y+1/2 '
'-z+1/2, x, y+1/2 '
'z+1/2, -x, -y+1/2 '
'z+1/2, -x, y+1/2 '
'z+1/2, x, -y+1/2 '
'z+1/2, x, y+1/2 '
'y+1/2, -z, -x+1/2 '
'y+1/2, -z, x+1/2 '
'y+1/2, z, -x+1/2 '
'y+1/2, z, x+1/2 '
'x+1/2, -y, -z+1/2 '
'x+1/2, -y, z+1/2 '
'x+1/2, y, -z+1/2 '
'-x+1/2, -y, -z+1/2 '
'x, y+1/2, z+1/2 '
'-x, -y+1/2, z+1/2 '
'-x, y+1/2, -z+1/2 '
'-x, y+1/2, z+1/2 '
'-y, -z+1/2, -x+1/2 '
'-y, -z+1/2, x+1/2 '
'-y, z+1/2, -x+1/2 '
'-y, z+1/2, x+1/2 '
'-z, -x+1/2, -y+1/2 '
'-z, -x+1/2, y+1/2 '
'-z, x+1/2, -y+1/2 '
'-z, x+1/2, y+1/2 '
'z, -x+1/2, -y+1/2 '
'z, -x+1/2, y+1/2 '
'z, x+1/2, -y+1/2 '
'z, x+1/2, y+1/2 '
'y, -z+1/2, -x+1/2 '
'y, -z+1/2, x+1/2 '
'y, z+1/2, -x+1/2 '
'y, z+1/2, x+1/2 '
'x, -y+1/2, -z+1/2 '
'x, -y+1/2, z+1/2 '
'x, y+1/2, -z+1/2 '
'-x, -y+1/2, -z+1/2 '

loop_
_atom_site_label
_atom_site_type_symbol
_atom_site_symmetry_multiplicity
_atom_site_fract_x
_atom_site_fract_y
_atom_site_fract_z
_atom_site_occupancy
_atom_site_B_iso_or_equiv
Na1 Na 32 0.4521(10) 0.4521(10) 0.4521(10) 0.1016(14) 3.2(15)
Na2 Na 32 0.230(4) 0.230(4) 0.230(4) 0.1484(14) 3.2(15)
B1 B 96 0.1515352 -0.01946698 -0.05837343 0.04166667 4.1(6)
H2 H 96 0.2536265 -0.03260338 -0.09765746 0.04166667 4.1(6)
B3 B 96 0.1111535 0.1104774 0.04668811 0.04166667 4.1(6)
H4 H 96 0.1859964 0.1849245 0.07822534 0.04166667 4.1(6)
B5 B 96 -0.05261539 0.1538325 0.01692396 0.04166667 4.1(6)
H6 H 96 -0.08809042 0.2576041 0.02842861 0.04166667 4.1(6)
B7 B 96 -0.1515112 0.01946146 0.05836299 0.04166667 4.1(6)
H8 H 96 -0.253622 0.03252002 0.09762228 0.04166667 4.1(6)
B9 B 96 0.05256284 -0.1539606 -0.01712118 0.04166667 4.1(6)
H10 H 96 0.08805508 -0.2576231 -0.02864582 0.04166667 4.1(6)
B11 B 96 -0.1110756 -0.1104429 -0.04681633 0.04166667 4.1(6)
H12 H 96 -0.1860795 -0.1848684 -0.07835438 0.04166667 4.1(6)
B13 B 96 -0.01279814 0.05644303 0.1528457 0.04166667 4.1(6)
H14 H 96 0.08210699 0.1791955 -0.1901394 0.04166667 4.1(6)
B15 B 96 0.1132987 -0.05087452 0.1063193 0.04166667 4.1(6)
H16 H 96 0.02140283 -0.09439446 -0.2560975 0.04166667 4.1(6)
B17 B 96 -0.04897437 -0.1069286 0.1137245 0.04166667 4.1(6)
H18 H 96 -0.1896947 0.08495357 -0.1783005 0.04166667 4.1(6)
B19 B 96 -0.1133572 0.05070149 -0.1064761 0.04166667 4.1(6)
H20 H 96 0.1897331 -0.08507946 0.1780631 0.04166667 4.1(6)
B21 B 96 0.04905635 0.1070328 -0.1135916 0.04166667 4.1(6)
H22 H 96 -0.08195346 -0.1789669 0.1902836 0.04166667 4.1(6)
B23 B 96 0.01281947 -0.05640333 -0.1530372 0.04166667 4.1(6)
H24 H 96 -0.02151301 0.09440716 0.2559049 0.04166667 4.1(6)

loop_
_diffrn_radiation_type
_diffrn_radiation_wavelength
synchrotron 0.69852
